data_2108009
loop_
_publ_author_name
'Kostansek, Edward C.'
'Busing, William R.'

_publ_section_title
;
 A single-crystal neutron-diffraction study of urea-phosphoric acid
;
_journal_name_full 'Acta Crystallographyca B'
_journal_page_first 2454
_journal_page_last 2459
_journal_paper_doi 10.1107/S0567740872006272
_journal_volume B28
_journal_year 1972
_chemical_formula_sum 'C H7 N2 O5 P'
_chemical_formula_weight 158.06
_space_group_IT_number 61
_symmetry_cell_setting orthorhombic
_symmetry_Int_Tables_number 61
_symmetry_space_group_name_Hall '-P 2ac 2ab'
_symmetry_space_group_name_H-M 'P b c a'
_cell_angle_alpha 90
_cell_angle_beta 90
_cell_angle_gamma 90
_cell_formula_units_Z 8
_cell_length_a 17.6492(6)
_cell_length_b 7.4820(3)
_cell_length_c 9.0018(4)
_cell_volume 1188.70(8)
_diffrn_ambient_temperature 298
_diffrn_radiation_probe neutron
_diffrn_radiation_wavelength 1.077
_exptl_absorpt_coefficient_mu 0.223
_exptl_crystal_density_diffrn 1.766
_refine_ls_number_parameters 155
_refine_ls_number_reflns 1926
_refine_ls_R_factor_all 0.114
_refine_ls_R_factor_gt 0.092
_cod_data_source_file Acta-Cryst-1972-B28-2454-2459.cif
_cod_data_source_block Urea-Phosphoric-Acid
_cod_depositor_comments
;
The following automatic conversions were performed:

'_journal_paper_doi' value
'https://doi.org/10.1107/S0567740872006272' was changed to
'10.1107/S0567740872006272'.

Automatic conversion script
Id: cif_fix_values 6433 2018-09-21 13:16:33Z andrius 
;
_cod_original_formula_sum 'H7 C N2 O5 P'
_cod_database_code 2108009

loop_
_symmetry_equiv_pos_site_id
_symmetry_equiv_pos_as_xyz
1 x,y,z
2 1/2-x,-y,1/2+z
3 1/2+x,1/2-y,-z
4 -x,1/2+y,1/2-z
5 -x,-y,-z
6 1/2+x,y,1/2-z
7 1/2-x,1/2+y,z
8 x,1/2-y,1/2+z

loop_
_atom_site_aniso_label
_atom_site_aniso_U_11
_atom_site_aniso_U_22
_atom_site_aniso_U_33
_atom_site_aniso_U_23
_atom_site_aniso_U_13
_atom_site_aniso_U_12
P 0.0184(10) 0.0156(11) 0.0138(10) -0.0015(8) 0.0013(6) 0.0001(8)
O1 0.0248(10) 0.0200(11) 0.0350(11) 0.0025(9) -0.0042(9) 0.0008(8)
O2 0.0253(9) 0.0219(10) 0.0132(9) -0.0009(6) 0.0018(6) 0.0003(8)
O3 0.0224(9) 0.0421(14) 0.0175(9) -0.0072(9) -0.0053(8) 0.0032(9)
O4 0.0286(10) 0.0257(11) 0.0244(10) -0.0043(8) 0.0099(8) -0.0079(8)
O5 0.0372(11) 0.0323(13) 0.0175(10) -0.0005(8) 0.0024(8) -0.0141(9)
N1 0.0269(8) 0.0315(10) 0.0295(8) -0.0057(5) 0.0005(5) -0.0099(5)
N2 0.0309(8) 0.0437(11) 0.0258(8) -0.0082(6) 0.0103(5) -0.0123(6)
C 0.0201(9) 0.0185(10) 0.0181(9) -0.0018(6) 0.0020(6) -0.0020(6)
H1 0.043(2) 0.0267(19) 0.037(2) 0.0025(15) -0.0027(16) -0.0041(16)
H3 0.0369(19) 0.038(2) 0.0244(16) -0.0051(15) -0.0030(14) 0.0025(15)
H4 0.044(2) 0.047(2) 0.0304(19) 0.0057(16) 0.0089(18) 0.0056(19)
H11 0.036(2) 0.049(3) 0.046(3) -0.003(2) 0.0066(19) -0.0128(18)
H12 0.051(3) 0.055(3) 0.039(3) -0.013(2) -0.008(2) 0.014(2)
H21 0.039(2) 0.061(3) 0.042(2) -0.008(2) 0.0079(19) -0.017(2)
H22 0.060(3) 0.078(4) 0.031(2) -0.016(2) 0.013(2) -0.016(3)

loop_
_atom_site_label
_atom_site_type_symbol
_atom_site_thermal_displace_type
_atom_site_fract_x
_atom_site_fract_y
_atom_site_fract_z
_atom_site_occupancy
_atom_site_U_iso_or_equiv
_atom_site_calc_flag
_atom_site_refinement_flags
_atom_site_disorder_assembly
_atom_site_disorder_group
P P Uani 0.31090(10) 0.2783(3) 0.3093(2) 1.000 0.0159(6) . . . .
O1 O Uani 0.33910(10) 0.0907(3) 0.3610(3) 1.000 0.0266(6) . . . .
O2 O Uani 0.27750(10) 0.3844(3) 0.4356(2) 1.000 0.0201(5) . . . .
O3 O Uani 0.24680(10) 0.2508(4) 0.1934(2) 1.000 0.0273(6) . . . .
O4 O Uani 0.37950(10) 0.3662(3) 0.2381(2) 1.000 0.0262(6) . . . .
O5 O Uani 0.44700(10) 0.6340(3) 0.3107(2) 1.000 0.0290(7) . . . .
N1 N Uani 0.50770(10) 0.7830(2) 0.4913(2) 1.000 0.0293(5) . . . .
N2 N Uani 0.39660(10) 0.6363(2) 0.5423(2) 1.000 0.0335(5) . . . .
C C Uani 0.45000(10) 0.6835(2) 0.4469(2) 1.000 0.0189(5) . . . .
H1 H Uani 0.2977(2) 0.0090(5) 0.3939(5) 1.000 0.0356(11) . . . .
H3 H Uani 0.2607(2) 0.1981(6) 0.0951(4) 1.000 0.0331(11) . . . .
H4 H Uani 0.4088(3) 0.5048(6) 0.2815(5) 1.000 0.0405(11) . . . .
H11 H Uani 0.5497(3) 0.8080(7) 0.4193(6) 1.000 0.0437(16) . . . .
H12 H Uani 0.5120(3) 0.8219(7) 0.5973(6) 1.000 0.0483(17) . . . .
H21 H Uani 0.3518(3) 0.5643(8) 0.5092(5) 1.000 0.0473(14) . . . .
H22 H Uani 0.3987(3) 0.6793(9) 0.6475(5) 1.000 0.0563(18) . . . .

loop_
_geom_angle_atom_site_label_1
_geom_angle_atom_site_label_2
_geom_angle_atom_site_label_3
_geom_angle
_geom_angle_site_symmetry_1
_geom_angle_site_symmetry_2
_geom_angle_site_symmetry_3
_geom_angle_publ_flag
O1 P O2 111.94(17) . . . yes
O1 P O3 108.28(19) . . . yes
O1 P O4 105.13(15) . . . yes
O2 P O3 106.97(15) . . . yes
O2 P O4 113.70(17) . . . yes
O3 P O4 110.76(15) . . . yes
P O1 H1 114.0(3) . . . no
P O3 H3 117.9(3) . . . no
P O4 H4 124.7(3) . . . no
C O5 H4 117.6(3) . . . no
C N1 H12 120.7(3) . . . no
H11 N1 H12 120.4(5) . . . no
C N1 H11 118.6(3) . . . no
C N2 H21 120.8(3) . . . no
C N2 H22 120.1(4) . . . no
H21 N2 H22 118.9(5) . . . no
O5 C N1 118.90(18) . . . yes
O5 C N2 120.95(17) . . . yes
N1 C N2 120.15(17) . . . yes

loop_
_geom_bond_atom_site_label_1
_geom_bond_atom_site_label_2
_geom_bond_distance
_geom_bond_site_symmetry_1
_geom_bond_site_symmetry_2
_geom_bond_publ_flag
P O1 1.560(3) . . yes
P O2 1.507(3) . . yes
P O3 1.553(3) . . yes
P O4 1.520(3) . . yes
O5 C 1.282(3) . . yes
O1 H1 0.998(4) . . no
O3 H3 0.999(4) . . no
O4 H4 1.223(5) . . no
O5 H4 1.208(5) . . no
N1 C 1.323(2) . . yes
N2 C 1.323(2) . . yes
N1 H11 1.002(6) . . no
N1 H12 1.001(6) . . no
N2 H21 1.002(6) . . no
N2 H22 1.001(5) . . no

loop_
_geom_hbond_atom_site_label_D
_geom_hbond_atom_site_label_H
_geom_hbond_atom_site_label_A
_geom_hbond_distance_DH
_geom_hbond_distance_HA
_geom_hbond_distance_DA
_geom_hbond_angle_DHA
_geom_hbond_site_symmetry_A
_geom_hbond_publ_flag
O1 H1 O2 0.998(4) 1.665(4) 2.659(3) 173.7(4) 7_545 yes
O3 H3 O2 0.999(4) 1.591(4) 2.589(3) 176.5(4) 8_554 yes
O4 H4 O5 1.223(5) 1.208(5) 2.421(3) 169.9(5) . yes
O4 H4 N2 1.223(5) 2.555(5) 3.417(3) 125.8(3) . yes
N1 H11 O4 1.002(6) 1.939(6) 2.935(3) 172.4(5) 4_655 yes
N1 H12 O5 1.001(6) 2.262(6) 3.131(3) 144.5(4) 8_565 yes
N2 H21 O2 1.002(6) 1.993(6) 2.982(3) 168.9(5) . yes
N2 H22 O5 1.001(5) 2.199(6) 3.096(3) 148.3(5) 8_565 yes
